data_2213195
loop_
_publ_author_name
'Rodr\'iguez de Barbar\'in, Cecilia'
'Percino, M. Judith'
'Chapela, Victor M.'
'Alcantarilla, Tony'

_publ_section_title
;
 (<i>R</i>,<i>R</i>)-(+)-2-(2-Methacryloyloxy)-1,2-diphenylethanol
;
_journal_coeditor_code BX2072
_journal_issue 5
_journal_name_full 'Acta Crystallographica Section E'
_journal_page_first o2684
_journal_page_last o2685
_journal_paper_doi 10.1107/S1600536807019174
_journal_volume 63
_journal_year 2007
_chemical_formula_iupac 'C18 H18 O3'
_chemical_formula_moiety 'C18 H18 O3'
_chemical_formula_sum 'C18 H18 O3'
_chemical_formula_weight 282.32
_chemical_melting_point .36E-305
_chemical_name_systematic
;
(<i>R</i>,<i>R</i>)-(+)-2-(2-Methacryloyloxy)-1,2-diphenylethanol
;
_space_group_IT_number 4
_symmetry_cell_setting monoclinic
_symmetry_space_group_name_Hall 'P 2yb'
_symmetry_space_group_name_H-M 'P 1 21 1'
_atom_sites_solution_hydrogens geom
_atom_sites_solution_primary direct
_atom_sites_solution_secondary difmap
_audit_creation_method SHELXL-plus
_cell_angle_alpha 90.00
_cell_angle_beta 118.18(2)
_cell_angle_gamma 90.00
_cell_formula_units_Z 2
_cell_length_a 12.094(5)
_cell_length_b 5.756(3)
_cell_length_c 12.503(6)
_cell_measurement_reflns_used 40
_cell_measurement_temperature 298(2)
_cell_measurement_theta_max 9.9925
_cell_measurement_theta_min 3.833
_cell_volume 767.2(6)
_computing_cell_refinement XSCANS
_computing_data_collection 'XSCANS (Bruker, 1999)'
_computing_data_reduction XSCANS
_computing_molecular_graphics
;
SHELXTL-Plus and Mercury (Bruno <i>et al.</i>,  2002)
;
_computing_publication_material SHELXTL-Plus
_computing_structure_refinement SHELXTL-Plus
_computing_structure_solution 'SHELXTL-Plus (Sheldrick, 1997)'
_diffrn_ambient_temperature 298(2)
_diffrn_measured_fraction_theta_full 0.996
_diffrn_measured_fraction_theta_max 0.996
_diffrn_measurement_device_type 'Siemens P4'
_diffrn_measurement_method \q/2\q
_diffrn_radiation_monochromator graphite
_diffrn_radiation_source 'fine-focus sealed tube'
_diffrn_radiation_type MoK\a
_diffrn_radiation_wavelength 0.71073
_diffrn_reflns_av_R_equivalents 0.1149
_diffrn_reflns_av_sigmaI/netI 0.0702
_diffrn_reflns_limit_h_max 14
_diffrn_reflns_limit_h_min -14
_diffrn_reflns_limit_k_max 6
_diffrn_reflns_limit_k_min -6
_diffrn_reflns_limit_l_max 14
_diffrn_reflns_limit_l_min -14
_diffrn_reflns_number 6004
_diffrn_reflns_theta_full 25.10
_diffrn_reflns_theta_max 25.10
_diffrn_reflns_theta_min 1.85
_diffrn_standards_decay_% 3.78
_diffrn_standards_interval_count 97
_diffrn_standards_number 3
_exptl_absorpt_coefficient_mu 0.082
_exptl_absorpt_correction_type none
_exptl_crystal_colour colourless
_exptl_crystal_density_diffrn 1.222
_exptl_crystal_density_method 'not measured'
_exptl_crystal_description needle
_exptl_crystal_F_000 300
_exptl_crystal_size_max 0.60
_exptl_crystal_size_mid 0.12
_exptl_crystal_size_min 0.05
_refine_diff_density_max 0.160
_refine_diff_density_min -0.130
_refine_ls_abs_structure_details 'Flack, 1983 (1214 Friedel pairs)'
_refine_ls_extinction_coef 0.034(8)
_refine_ls_extinction_expression Fc^*^=kFc[1+0.001xFc^2^\l^3^/sin(2\q)]^-1/4^
_refine_ls_extinction_method SHELXTL-Plus
_refine_ls_goodness_of_fit_ref 1.039
_refine_ls_hydrogen_treatment constr
_refine_ls_matrix_type full
_refine_ls_number_parameters 192
_refine_ls_number_reflns 1511
_refine_ls_number_restraints 1
_refine_ls_restrained_S_all 1.038
_refine_ls_R_factor_all 0.0911
_refine_ls_R_factor_gt 0.0456
_refine_ls_shift/su_max 0.000
_refine_ls_shift/su_mean 0.000
_refine_ls_structure_factor_coef Fsqd
_refine_ls_weighting_details 'calc w=1/[\s^2^(Fo^2^)+(0.0565P)^2^+0.0836P] where P=(Fo^2^+2Fc^2^)/3'
_refine_ls_weighting_scheme calc
_refine_ls_wR_factor_gt 0.1111
_refine_ls_wR_factor_ref 0.1402
_reflns_number_gt 907
_reflns_number_total 1511
_reflns_threshold_expression I>2\s(I)
_cod_data_source_file bx2072.cif
_cod_data_source_block I
_cod_original_cell_volume 767.1(6)
_cod_original_sg_symbol_H-M 'P 21'
_cod_database_code 2213195
_cod_database_fobs_code 2213195

loop_
_symmetry_equiv_pos_as_xyz
'x, y, z'
'-x, y+1/2, -z'

loop_
_atom_site_type_symbol
_atom_site_label
_atom_site_fract_x
_atom_site_fract_y
_atom_site_fract_z
_atom_site_U_iso_or_equiv
_atom_site_adp_type
_atom_site_calc_flag
_atom_site_refinement_flags
_atom_site_occupancy
O O1 0.5302(2) 0.3349(9) 0.4764(3) 0.0903(12) Uani d . 1
H H1A 0.5542 0.2365 0.5361 0.135 Uiso d R 1
O O2 0.4227(2) 0.3360(6) 0.2331(3) 0.0715(9) Uani d . 1
O O3 0.3725(3) 0.6872(8) 0.2676(3) 0.0941(12) Uani d . 1
C C1 0.7034(4) 0.4486(10) 0.2203(3) 0.0730(14) Uani d . 1
H H1B 0.7269 0.5869 0.2640 0.088 Uiso calc R 1
C C2 0.7592(5) 0.3872(15) 0.1499(5) 0.098(2) Uani d . 1
H H2A 0.8200 0.4826 0.1473 0.117 Uiso calc R 1
C C3 0.7254(6) 0.1899(15) 0.0855(5) 0.102(2) Uani d . 1
H H3A 0.7624 0.1485 0.0378 0.122 Uiso calc R 1
C C4 0.6368(5) 0.0495(13) 0.0899(4) 0.0946(18) Uani d . 1
H H4A 0.6127 -0.0865 0.0444 0.113 Uiso calc R 1
C C5 0.5825(4) 0.1092(10) 0.1618(4) 0.0769(14) Uani d . 1
H H5A 0.5235 0.0109 0.1658 0.092 Uiso calc R 1
C C6 0.6150(3) 0.3125(9) 0.2275(3) 0.0590(11) Uani d . 1
C C7 0.5559(3) 0.3818(9) 0.3037(3) 0.0580(11) Uani d . 1
H H7A 0.5685 0.5489 0.3201 0.070 Uiso calc R 1
C C8 0.6032(3) 0.2534(9) 0.4229(4) 0.0662(13) Uani d . 1
H H8A 0.5884 0.0866 0.4067 0.079 Uiso calc R 1
C C9 0.7409(4) 0.2944(9) 0.5021(3) 0.0597(12) Uani d . 1
C C10 0.7830(4) 0.4953(10) 0.5684(4) 0.0736(14) Uani d . 1
H H10A 0.7255 0.6056 0.5657 0.088 Uiso calc R 1
C C11 0.9096(5) 0.5351(12) 0.6390(4) 0.0818(15) Uani d . 1
H H11A 0.9366 0.6729 0.6826 0.098 Uiso calc R 1
C C12 0.9965(4) 0.3738(12) 0.6458(4) 0.0782(15) Uani d . 1
H H12A 1.0818 0.4002 0.6947 0.094 Uiso calc R 1
C C13 0.9563(4) 0.1782(11) 0.5807(4) 0.0756(15) Uani d . 1
H H13A 1.0144 0.0696 0.5831 0.091 Uiso calc R 1
C C14 0.8290(4) 0.1354(9) 0.5098(3) 0.0664(13) Uani d . 1
H H14A 0.8030 -0.0033 0.4668 0.080 Uiso calc R 1
C C15 0.3419(4) 0.4934(12) 0.2268(4) 0.0665(14) Uani d . 1
C C16 0.2117(4) 0.4072(11) 0.1686(4) 0.0726(15) Uani d . 1
C C17 0.1869(5) 0.1821(13) 0.1195(6) 0.112(2) Uani d . 1
H H17A 0.2073 0.1733 0.0541 0.168 Uiso calc R 1
H H17B 0.0997 0.1471 0.0895 0.168 Uiso calc R 1
H H17C 0.2369 0.0722 0.1812 0.168 Uiso calc R 1
C C18 0.1213(5) 0.5536(15) 0.1676(5) 0.1026(19) Uani d . 1
H H18A 0.0381 0.5050 0.1330 0.123 Uiso calc R 1
H H18B 0.1432 0.7011 0.2015 0.123 Uiso calc R 1

loop_
_atom_site_aniso_label
_atom_site_aniso_U_11
_atom_site_aniso_U_22
_atom_site_aniso_U_33
_atom_site_aniso_U_12
_atom_site_aniso_U_13
_atom_site_aniso_U_23
O1 0.0764(19) 0.117(3) 0.093(2) 0.026(2) 0.0524(16) 0.030(2)
O2 0.0547(15) 0.066(2) 0.0864(19) 0.0035(19) 0.0269(14) -0.0042(18)
O3 0.074(2) 0.081(3) 0.114(3) 0.017(2) 0.0335(19) -0.005(3)
C1 0.079(3) 0.074(4) 0.068(2) -0.008(3) 0.037(2) -0.001(3)
C2 0.091(3) 0.131(7) 0.085(3) -0.011(4) 0.054(3) 0.000(4)
C3 0.107(4) 0.128(7) 0.069(3) 0.018(5) 0.041(3) -0.004(4)
C4 0.098(4) 0.094(5) 0.074(3) 0.019(4) 0.026(3) -0.017(3)
C5 0.076(3) 0.065(4) 0.084(3) -0.001(3) 0.033(2) -0.006(3)
C6 0.057(2) 0.057(3) 0.056(2) 0.002(3) 0.0201(18) 0.004(2)
C7 0.050(2) 0.052(3) 0.064(2) -0.002(2) 0.0207(17) -0.002(2)
C8 0.065(2) 0.062(4) 0.082(3) 0.006(2) 0.043(2) 0.007(3)
C9 0.065(2) 0.064(3) 0.054(2) 0.009(3) 0.0311(19) 0.003(2)
C10 0.082(3) 0.069(4) 0.068(3) 0.016(3) 0.035(2) 0.003(3)
C11 0.099(4) 0.072(4) 0.073(3) -0.009(4) 0.039(3) -0.009(3)
C12 0.069(3) 0.095(5) 0.065(3) -0.004(3) 0.027(2) -0.002(3)
C13 0.061(3) 0.095(5) 0.067(3) 0.013(3) 0.027(2) -0.003(3)
C14 0.072(3) 0.062(4) 0.061(2) 0.007(3) 0.027(2) -0.001(2)
C15 0.055(3) 0.080(4) 0.058(2) 0.006(3) 0.022(2) -0.002(3)
C16 0.056(2) 0.101(5) 0.056(2) 0.001(3) 0.0225(19) 0.012(3)
C17 0.075(3) 0.123(7) 0.119(4) -0.016(4) 0.030(3) -0.033(5)
C18 0.073(3) 0.112(5) 0.127(4) 0.007(4) 0.051(3) 0.003(5)

loop_
_atom_type_symbol
_atom_type_description
_atom_type_scat_dispersion_real
_atom_type_scat_dispersion_imag
_atom_type_scat_source
C C 0.0033 0.0016 'International Tables Vol C Tables 4.2.6.8 and 6.1.1.4'
H H 0.0000 0.0000 'International Tables Vol C Tables 4.2.6.8 and 6.1.1.4'
O O 0.0106 0.0060 'International Tables Vol C Tables 4.2.6.8 and 6.1.1.4'

loop_
_geom_angle_atom_site_label_1
_geom_angle_atom_site_label_2
_geom_angle_atom_site_label_3
_geom_angle
C8 O1 H1A 99.2
C15 O2 C7 119.7(4)
C6 C1 C2 121.9(5)
C6 C1 H1B 119.1
C2 C1 H1B 119.1
C3 C2 C1 119.8(6)
C3 C2 H2A 120.1
C1 C2 H2A 120.1
C2 C3 C4 120.1(6)
C2 C3 H3A 120.0
C4 C3 H3A 120.0
C3 C4 C5 120.1(6)
C3 C4 H4A 119.9
C5 C4 H4A 119.9
C6 C5 C4 120.6(5)
C6 C5 H5A 119.7
C4 C5 H5A 119.7
C1 C6 C5 117.5(4)
C1 C6 C7 121.1(4)
C5 C6 C7 121.4(4)
O2 C7 C6 107.0(3)
O2 C7 C8 107.7(3)
C6 C7 C8 115.3(3)
O2 C7 H7A 108.9
C6 C7 H7A 108.9
C8 C7 H7A 108.9
O1 C8 C9 112.4(4)
O1 C8 C7 105.9(3)
C9 C8 C7 111.0(3)
O1 C8 H8A 109.1
C9 C8 H8A 109.1
C7 C8 H8A 109.1
C14 C9 C10 117.7(4)
C14 C9 C8 121.6(4)
C10 C9 C8 120.7(4)
C9 C10 C11 120.6(5)
C9 C10 H10A 119.7
C11 C10 H10A 119.7
C12 C11 C10 120.9(5)
C12 C11 H11A 119.6
C10 C11 H11A 119.6
C13 C12 C11 118.9(4)
C13 C12 H12A 120.6
C11 C12 H12A 120.6
C12 C13 C14 120.8(5)
C12 C13 H13A 119.6
C14 C13 H13A 119.6
C9 C14 C13 121.1(5)
C9 C14 H14A 119.5
C13 C14 H14A 119.5
O3 C15 O2 122.8(5)
O3 C15 C16 124.2(5)
O2 C15 C16 112.9(6)
C18 C16 C17 123.8(5)
C18 C16 C15 117.2(6)
C17 C16 C15 119.0(5)
C16 C17 H17A 109.5
C16 C17 H17B 109.5
H17A C17 H17B 109.5
C16 C17 H17C 109.5
H17A C17 H17C 109.5
H17B C17 H17C 109.5
C16 C18 H18A 120.0
C16 C18 H18B 120.0
H18A C18 H18B 120.0

loop_
_geom_bond_atom_site_label_1
_geom_bond_atom_site_label_2
_geom_bond_distance
O1 C8 1.415(5)
O1 H1A 0.8703
O2 C15 1.308(6)
O2 C7 1.450(4)
O3 C15 1.209(7)
C1 C6 1.362(6)
C1 C2 1.385(6)
C1 H1B 0.9300
C2 C3 1.339(9)
C2 H2A 0.9300
C3 C4 1.363(8)
C3 H3A 0.9300
C4 C5 1.385(7)
C4 H4A 0.9300
C5 C6 1.375(7)
C5 H5A 0.9300
C6 C7 1.489(5)
C7 C8 1.514(5)
C7 H7A 0.9800
C8 C9 1.500(5)
C8 H8A 0.9800
C9 C14 1.373(6)
C9 C10 1.373(7)
C10 C11 1.378(6)
C10 H10A 0.9300
C11 C12 1.375(7)
C11 H11A 0.9300
C12 C13 1.339(8)
C12 H12A 0.9300
C13 C14 1.389(6)
C13 H13A 0.9300
C14 H14A 0.9300
C15 C16 1.473(7)
C16 C18 1.377(8)
C16 C17 1.404(8)
C17 H17A 0.9600
C17 H17B 0.9600
C17 H17C 0.9600
C18 H18A 0.9300
C18 H18B 0.9300

loop_
_geom_hbond_atom_site_label_D
_geom_hbond_atom_site_label_H
_geom_hbond_atom_site_label_A
_geom_hbond_site_symmetry_A
_geom_hbond_distance_DH
_geom_hbond_distance_HA
_geom_hbond_distance_DA
_geom_hbond_angle_DHA
_geom_hbond_publ_flag
O1 H1A O3 2_646 0.87 2.20 2.965(5) 147 y
O1 H1A O1 2_646 0.87 2.50 3.094(7) 126 y

loop_
_geom_torsion_atom_site_label_1
_geom_torsion_atom_site_label_2
_geom_torsion_atom_site_label_3
_geom_torsion_atom_site_label_4
_geom_torsion
C6 C1 C2 C3 0.7(8)
C1 C2 C3 C4 -0.3(9)
C2 C3 C4 C5 -0.7(9)
C3 C4 C5 C6 1.5(8)
C2 C1 C6 C5 0.0(7)
C2 C1 C6 C7 -179.9(4)
C4 C5 C6 C1 -1.1(6)
C4 C5 C6 C7 178.9(4)
C15 O2 C7 C6 -133.5(4)
C15 O2 C7 C8 101.9(4)
C1 C6 C7 O2 136.6(4)
C5 C6 C7 O2 -43.4(5)
C1 C6 C7 C8 -103.6(5)
C5 C6 C7 C8 76.4(5)
O2 C7 C8 O1 -57.1(4)
C6 C7 C8 O1 -176.5(4)
O2 C7 C8 C9 -179.4(4)
C6 C7 C8 C9 61.2(5)
O1 C8 C9 C14 142.5(4)
C7 C8 C9 C14 -99.1(5)
O1 C8 C9 C10 -38.4(6)
C7 C8 C9 C10 80.0(5)
C14 C9 C10 C11 0.6(6)
C8 C9 C10 C11 -178.5(4)
C9 C10 C11 C12 -0.8(7)
C10 C11 C12 C13 1.2(7)
C11 C12 C13 C14 -1.6(7)
C10 C9 C14 C13 -1.0(6)
C8 C9 C14 C13 178.1(4)
C12 C13 C14 C9 1.5(7)
C7 O2 C15 O3 7.4(6)
C7 O2 C15 C16 -170.9(3)
O3 C15 C16 C18 -4.0(7)
O2 C15 C16 C18 174.2(4)
O3 C15 C16 C17 177.0(5)
O2 C15 C16 C17 -4.7(6)

loop_
_cod_related_entry_id
_cod_related_entry_database
_cod_related_entry_code
1 ChemSpider 21185196
